data_4106760
loop_
_publ_author_name
'Jeffrey D. Rinehart'
'Ming Fang'
'William J. Evans'
'Jeffrey R. Long'

_publ_contact_author
;
        Jeffrey R. Long
        Department of Chemistry
        University of California, Berkeley
        United States of America
;
_publ_contact_author_email jrlong@berkeley.edu
_publ_contact_author_fax '510 642-8369'
_publ_contact_author_phone '510 642-0860'
_publ_section_title
;
 A N23-Radical-Bridged Terbium Complex Exhibiting Magnetic Hysteresis at
 14 K
;
_journal_name_full 'Journal of the American Chemical Society'
_journal_page_first 14236
_journal_page_last 14239
_journal_paper_doi 10.1021/ja206286h
_journal_volume 133
_journal_year 2011
_chemical_formula_sum 'C52 H128 K N6 O10 Si8 Tb2'
_chemical_formula_weight 1579.26
_chemical_name_systematic
; 
 ? 
;
_space_group_IT_number 2
_symmetry_cell_setting triclinic
_symmetry_space_group_name_Hall '-P 1'
_symmetry_space_group_name_H-M 'P -1'
_atom_sites_solution_hydrogens geom
_atom_sites_solution_primary direct
_atom_sites_solution_secondary difmap
_audit_creation_method SHELXTL
_cell_angle_alpha 83.3933(5)
_cell_angle_beta 74.0667(5)
_cell_angle_gamma 72.9371(5)
_cell_formula_units_Z 1
_cell_length_a 10.2704(4)
_cell_length_b 13.9728(6)
_cell_length_c 15.1455(6)
_cell_measurement_reflns_used 9904
_cell_measurement_temperature 173(2)
_cell_measurement_theta_max 28.44
_cell_measurement_theta_min 2.27
_cell_volume 1996.57(14)
_computing_cell_refinement 'Bruker SAINT'
_computing_data_collection 'Bruker APEX2'
_computing_data_reduction 'Bruker SAINT'
_computing_molecular_graphics 'Bruker SHELXTL'
_computing_publication_material 'Bruker SHELXTL'
_computing_structure_refinement 'SHELXL-97 (Sheldrick, 2008)'
_computing_structure_solution 'SHELXS-97 (Sheldrick, 2008)'
_diffrn_ambient_temperature 173(2)
_diffrn_measured_fraction_theta_full 0.998
_diffrn_measured_fraction_theta_max 0.914
_diffrn_measurement_device_type 'Bruker APEX-II CCD'
_diffrn_measurement_method '\f and \w scans'
_diffrn_radiation_monochromator graphite
_diffrn_radiation_source 'fine-focus sealed tube'
_diffrn_radiation_type MoK\a
_diffrn_radiation_wavelength 0.71073
_diffrn_reflns_av_R_equivalents 0.0167
_diffrn_reflns_av_sigmaI/netI 0.0212
_diffrn_reflns_limit_h_max 13
_diffrn_reflns_limit_h_min -13
_diffrn_reflns_limit_k_max 18
_diffrn_reflns_limit_k_min -18
_diffrn_reflns_limit_l_max 20
_diffrn_reflns_limit_l_min -20
_diffrn_reflns_number 24276
_diffrn_reflns_theta_full 25.50
_diffrn_reflns_theta_max 28.91
_diffrn_reflns_theta_min 2.03
_exptl_absorpt_coefficient_mu 1.976
_exptl_absorpt_correction_T_max 0.6898
_exptl_absorpt_correction_T_min 0.6463
_exptl_absorpt_correction_type numerical
_exptl_absorpt_process_details 'Bruker SADABS'
_exptl_crystal_colour orange
_exptl_crystal_density_diffrn 1.313
_exptl_crystal_density_meas ?
_exptl_crystal_description irregular
_exptl_crystal_F_000 823
_exptl_crystal_size_max 0.24
_exptl_crystal_size_mid 0.20
_exptl_crystal_size_min 0.20
_refine_diff_density_max 0.637
_refine_diff_density_min -0.446
_refine_diff_density_rms 0.057
_refine_ls_extinction_method none
_refine_ls_goodness_of_fit_ref 1.037
_refine_ls_hydrogen_treatment constr
_refine_ls_matrix_type full
_refine_ls_number_parameters 370
_refine_ls_number_reflns 9604
_refine_ls_number_restraints 0
_refine_ls_restrained_S_all 1.037
_refine_ls_R_factor_all 0.0232
_refine_ls_R_factor_gt 0.0200
_refine_ls_shift/su_max 0.001
_refine_ls_shift/su_mean 0.000
_refine_ls_structure_factor_coef Fsqd
_refine_ls_weighting_details 'calc w=1/[\s^2^(Fo^2^)+(0.0266P)^2^+0.5034P] where P=(Fo^2^+2Fc^2^)/3'
_refine_ls_weighting_scheme calc
_refine_ls_wR_factor_gt 0.0493
_refine_ls_wR_factor_ref 0.0508
_reflns_number_gt 8850
_reflns_number_total 9604
_reflns_threshold_expression >2sigma(I)
_cod_data_source_file ja206286h_si_002_2.cif
_cod_data_source_block mf84
_cod_depositor_comments
;
The following automatic conversions were performed:

'_exptl_crystal_density_meas' value 'none' was changed to '?' - the
value is perceived as not measured.

Automatic conversion script
Id: cif_fix_values 3008 2015-01-20 13:52:24Z robertas 
;
_cod_database_code 4106760

loop_
_symmetry_equiv_pos_as_xyz
'x, y, z'
'-x, -y, -z'

loop_
_atom_site_label
_atom_site_type_symbol
_atom_site_fract_x
_atom_site_fract_y
_atom_site_fract_z
_atom_site_U_iso_or_equiv
_atom_site_adp_type
_atom_site_occupancy
_atom_site_symmetry_multiplicity
_atom_site_calc_flag
_atom_site_refinement_flags
Tb1 Tb 0.564455(9) 0.407199(6) 0.108883(5) 0.02752(3) Uani 1 1 d .
K1 K 1.0000 0.0000 0.5000 0.03888(13) Uani 1 2 d S
Si1 Si 0.60649(6) 0.16876(4) 0.05209(4) 0.03821(12) Uani 1 1 d .
Si2 Si 0.87846(6) 0.21979(4) 0.03719(4) 0.03829(12) Uani 1 1 d .
Si3 Si 0.45134(6) 0.33542(4) 0.33895(4) 0.03715(12) Uani 1 1 d .
Si4 Si 0.24444(6) 0.50415(4) 0.26133(4) 0.03794(12) Uani 1 1 d .
O1 O 0.67587(15) 0.51364(11) 0.16692(10) 0.0419(3) Uani 1 1 d .
O2 O 0.85996(16) 0.20052(11) 0.46567(11) 0.0491(4) Uani 1 1 d .
O3 O 1.12514(16) 0.10745(12) 0.35163(10) 0.0484(4) Uani 1 1 d .
O4 O 1.23203(15) -0.10185(12) 0.36734(11) 0.0485(4) Uani 1 1 d .
O5 O 0.8535(2) -0.04123(19) 0.39343(15) 0.0848(7) Uani 1 1 d .
N1 N 0.69988(17) 0.24727(11) 0.06182(11) 0.0340(3) Uani 1 1 d .
N2 N 0.40133(16) 0.41520(12) 0.25392(10) 0.0324(3) Uani 1 1 d .
N3 N 0.44697(16) 0.47652(11) 0.00520(10) 0.0320(3) Uani 1 1 d .
C1 C 0.6316(3) 0.05166(18) 0.1288(2) 0.0632(7) Uani 1 1 d .
H1A H 0.5676 0.0136 0.1240 0.095 Uiso 1 1 calc R
H1B H 0.6111 0.0703 0.1927 0.095 Uiso 1 1 calc R
H1C H 0.7291 0.0103 0.1097 0.095 Uiso 1 1 calc R
C2 C 0.4135(2) 0.23381(17) 0.08707(16) 0.0474(5) Uani 1 1 d .
H2A H 0.3598 0.1890 0.0798 0.071 Uiso 1 1 calc R
H2B H 0.3927 0.2945 0.0482 0.071 Uiso 1 1 calc R
H2C H 0.3871 0.2519 0.1515 0.071 Uiso 1 1 calc R
C3 C 0.6444(3) 0.1249(2) -0.06724(18) 0.0630(7) Uani 1 1 d .
H3C H 0.5784 0.0872 -0.0690 0.095 Uiso 1 1 calc R
H3D H 0.7410 0.0816 -0.0848 0.095 Uiso 1 1 calc R
H3E H 0.6336 0.1829 -0.1103 0.095 Uiso 1 1 calc R
C4 C 0.9621(3) 0.10557(18) 0.10090(17) 0.0561(6) Uani 1 1 d .
H4A H 0.9204 0.1129 0.1671 0.084 Uiso 1 1 calc R
H4B H 1.0635 0.0977 0.0875 0.084 Uiso 1 1 calc R
H4C H 0.9460 0.0464 0.0815 0.084 Uiso 1 1 calc R
C5 C 0.9698(3) 0.1986(2) -0.08710(16) 0.0563(6) Uani 1 1 d .
H5A H 0.9375 0.1487 -0.1093 0.084 Uiso 1 1 calc R
H5B H 1.0718 0.1743 -0.0943 0.084 Uiso 1 1 calc R
H5C H 0.9481 0.2618 -0.1228 0.084 Uiso 1 1 calc R
C6 C 0.9336(3) 0.3260(2) 0.0670(2) 0.0628(7) Uani 1 1 d .
H6A H 0.8968 0.3370 0.1330 0.094 Uiso 1 1 calc R
H6B H 0.8962 0.3870 0.0326 0.094 Uiso 1 1 calc R
H6C H 1.0366 0.3097 0.0509 0.094 Uiso 1 1 calc R
C7 C 0.6443(2) 0.26902(18) 0.30195(15) 0.0478(5) Uani 1 1 d .
H7A H 0.6624 0.2300 0.2479 0.072 Uiso 1 1 calc R
H7B H 0.6724 0.2240 0.3521 0.072 Uiso 1 1 calc R
H7C H 0.6987 0.3184 0.2865 0.072 Uiso 1 1 calc R
C8 C 0.4260(3) 0.3947(2) 0.45055(16) 0.0643(7) Uani 1 1 d .
H8A H 0.4648 0.4526 0.4380 0.096 Uiso 1 1 calc R
H8B H 0.4747 0.3457 0.4907 0.096 Uiso 1 1 calc R
H8C H 0.3253 0.4168 0.4809 0.096 Uiso 1 1 calc R
C9 C 0.3620(3) 0.2324(2) 0.3710(2) 0.0687(8) Uani 1 1 d .
H9A H 0.3758 0.1960 0.3161 0.103 Uiso 1 1 calc R
H9B H 0.2611 0.2613 0.3972 0.103 Uiso 1 1 calc R
H9C H 0.4024 0.1862 0.4165 0.103 Uiso 1 1 calc R
C10 C 0.2792(3) 0.62904(17) 0.22445(17) 0.0523(6) Uani 1 1 d .
H10A H 0.3279 0.6289 0.1590 0.078 Uiso 1 1 calc R
H10B H 0.3381 0.6419 0.2603 0.078 Uiso 1 1 calc R
H10C H 0.1896 0.6816 0.2347 0.078 Uiso 1 1 calc R
C11 C 0.1201(3) 0.5182(2) 0.37942(16) 0.0624(7) Uani 1 1 d .
H11A H 0.1018 0.4537 0.4022 0.094 Uiso 1 1 calc R
H11B H 0.0313 0.5680 0.3763 0.094 Uiso 1 1 calc R
H11C H 0.1624 0.5404 0.4212 0.094 Uiso 1 1 calc R
C12 C 0.1412(2) 0.4806(2) 0.18554(18) 0.0554(6) Uani 1 1 d .
H12A H 0.1973 0.4779 0.1216 0.083 Uiso 1 1 calc R
H12B H 0.0539 0.5348 0.1910 0.083 Uiso 1 1 calc R
H12C H 0.1185 0.4167 0.2044 0.083 Uiso 1 1 calc R
C13 C 0.6737(3) 0.5290(2) 0.25937(17) 0.0633(7) Uani 1 1 d .
H13A H 0.7481 0.4754 0.2798 0.076 Uiso 1 1 calc R
H13B H 0.5815 0.5273 0.3012 0.076 Uiso 1 1 calc R
C14 C 0.6986(3) 0.6289(2) 0.26109(19) 0.0623(7) Uani 1 1 d .
H14A H 0.6239 0.6706 0.3088 0.075 Uiso 1 1 calc R
H14B H 0.7911 0.6212 0.2734 0.075 Uiso 1 1 calc R
C15 C 0.6954(4) 0.6746(2) 0.1673(2) 0.0757(9) Uani 1 1 d .
H15A H 0.7618 0.7165 0.1468 0.091 Uiso 1 1 calc R
H15B H 0.5995 0.7163 0.1659 0.091 Uiso 1 1 calc R
C16 C 0.7394(3) 0.5858(2) 0.10830(18) 0.0637(7) Uani 1 1 d .
H16A H 0.7039 0.6034 0.0524 0.076 Uiso 1 1 calc R
H16B H 0.8433 0.5595 0.0899 0.076 Uiso 1 1 calc R
C17 C 0.7723(3) 0.25289(19) 0.5456(2) 0.0606(7) Uani 1 1 d .
H17A H 0.7131 0.3180 0.5277 0.073 Uiso 1 1 calc R
H17B H 0.8309 0.2659 0.5825 0.073 Uiso 1 1 calc R
C18 C 0.9489(3) 0.25536(19) 0.4080(2) 0.0604(7) Uani 1 1 d .
H18A H 1.0131 0.2672 0.4413 0.072 Uiso 1 1 calc R
H18B H 0.8917 0.3211 0.3898 0.072 Uiso 1 1 calc R
C19 C 1.0325(3) 0.1967(2) 0.32458(19) 0.0631(7) Uani 1 1 d .
H19A H 0.9685 0.1797 0.2944 0.076 Uiso 1 1 calc R
H19B H 1.0875 0.2371 0.2802 0.076 Uiso 1 1 calc R
C20 C 1.2105(3) 0.0483(2) 0.27566(16) 0.0577(6) Uani 1 1 d .
H20A H 1.2634 0.0886 0.2296 0.069 Uiso 1 1 calc R
H20B H 1.1508 0.0252 0.2462 0.069 Uiso 1 1 calc R
C21 C 1.3102(2) -0.0394(2) 0.30917(16) 0.0547(6) Uani 1 1 d .
H21A H 1.3780 -0.0774 0.2564 0.066 Uiso 1 1 calc R
H21B H 1.3638 -0.0163 0.3437 0.066 Uiso 1 1 calc R
C22 C 1.3182(2) -0.19019(19) 0.3997(2) 0.0608(7) Uani 1 1 d .
H22A H 1.3709 -0.1727 0.4383 0.073 Uiso 1 1 calc R
H22B H 1.3870 -0.2278 0.3471 0.073 Uiso 1 1 calc R
C23 C 0.7085(4) -0.0304(3) 0.4199(3) 0.1080(14) Uani 1 1 d .
H23A H 0.6565 0.0369 0.4008 0.130 Uiso 1 1 calc R
H23B H 0.6760 -0.0392 0.4874 0.130 Uiso 1 1 calc R
C24 C 0.6848(4) -0.1100(4) 0.3728(3) 0.1148(16) Uani 1 1 d .
H24A H 0.6265 -0.1485 0.4168 0.138 Uiso 1 1 calc R
H24B H 0.6384 -0.0807 0.3228 0.138 Uiso 1 1 calc R
C25 C 0.8272(5) -0.1731(3) 0.3363(3) 0.1132(15) Uani 1 1 d .
H25A H 0.8558 -0.2267 0.3815 0.136 Uiso 1 1 calc R
H25B H 0.8346 -0.2038 0.2787 0.136 Uiso 1 1 calc R
C26 C 0.9119(4) -0.1029(3) 0.3194(2) 0.0862(10) Uani 1 1 d .
H26A H 1.0117 -0.1383 0.3166 0.103 Uiso 1 1 calc R
H26B H 0.9066 -0.0639 0.2610 0.103 Uiso 1 1 calc R

loop_
_atom_site_aniso_label
_atom_site_aniso_U_11
_atom_site_aniso_U_22
_atom_site_aniso_U_33
_atom_site_aniso_U_23
_atom_site_aniso_U_13
_atom_site_aniso_U_12
Tb1 0.03118(5) 0.02652(5) 0.02467(5) -0.00096(3) -0.00615(3) -0.00849(3)
K1 0.0367(3) 0.0418(3) 0.0374(3) -0.0089(2) -0.0044(2) -0.0115(3)
Si1 0.0468(3) 0.0309(3) 0.0384(3) -0.0028(2) -0.0119(2) -0.0112(2)
Si2 0.0369(3) 0.0352(3) 0.0388(3) -0.0045(2) -0.0091(2) -0.0032(2)
Si3 0.0409(3) 0.0460(3) 0.0279(3) 0.0039(2) -0.0108(2) -0.0170(2)
Si4 0.0337(3) 0.0420(3) 0.0329(3) -0.0032(2) -0.0025(2) -0.0074(2)
O1 0.0497(8) 0.0450(8) 0.0399(8) -0.0001(6) -0.0141(6) -0.0245(7)
O2 0.0479(9) 0.0438(8) 0.0598(10) -0.0045(7) -0.0196(7) -0.0124(7)
O3 0.0489(9) 0.0595(10) 0.0398(8) 0.0027(7) -0.0125(7) -0.0202(7)
O4 0.0333(7) 0.0615(10) 0.0494(9) -0.0139(7) -0.0052(6) -0.0112(7)
O5 0.0738(14) 0.1192(18) 0.0764(14) -0.0452(13) -0.0104(11) -0.0416(13)
N1 0.0386(8) 0.0304(8) 0.0325(8) -0.0013(6) -0.0098(7) -0.0076(7)
N2 0.0329(8) 0.0361(8) 0.0277(7) -0.0008(6) -0.0057(6) -0.0108(6)
N3 0.0338(8) 0.0329(8) 0.0321(8) 0.0007(6) -0.0083(6) -0.0141(6)
C1 0.0745(18) 0.0388(12) 0.0802(19) 0.0148(12) -0.0275(15) -0.0206(12)
C2 0.0470(12) 0.0454(12) 0.0527(13) -0.0005(10) -0.0130(10) -0.0171(10)
C3 0.0713(17) 0.0704(17) 0.0545(15) -0.0229(13) -0.0104(13) -0.0276(14)
C4 0.0549(14) 0.0514(14) 0.0571(14) -0.0018(11) -0.0238(12) 0.0014(11)
C5 0.0466(13) 0.0638(15) 0.0451(13) -0.0034(11) -0.0018(10) -0.0038(11)
C6 0.0462(13) 0.0578(15) 0.0843(19) -0.0178(14) -0.0055(13) -0.0186(12)
C7 0.0484(12) 0.0540(13) 0.0410(11) 0.0048(10) -0.0184(10) -0.0097(10)
C8 0.0680(17) 0.090(2) 0.0333(12) -0.0091(12) -0.0158(11) -0.0133(15)
C9 0.0793(19) 0.0729(18) 0.0689(17) 0.0301(14) -0.0303(15) -0.0452(16)
C10 0.0587(14) 0.0400(12) 0.0517(13) -0.0023(10) -0.0107(11) -0.0067(10)
C11 0.0518(14) 0.0701(17) 0.0450(13) -0.0018(12) 0.0078(11) -0.0050(12)
C12 0.0358(11) 0.0678(16) 0.0620(15) -0.0081(12) -0.0153(11) -0.0085(11)
C13 0.092(2) 0.0722(17) 0.0487(14) 0.0030(12) -0.0301(14) -0.0471(16)
C14 0.0597(15) 0.0622(16) 0.0688(17) -0.0259(13) -0.0088(13) -0.0204(13)
C15 0.092(2) 0.0473(15) 0.103(2) 0.0051(15) -0.0364(19) -0.0334(15)
C16 0.089(2) 0.0728(17) 0.0520(14) 0.0110(12) -0.0221(13) -0.0582(16)
C17 0.0512(14) 0.0444(13) 0.0844(19) -0.0173(12) -0.0174(13) -0.0047(11)
C18 0.0588(15) 0.0472(13) 0.0802(19) 0.0089(13) -0.0261(14) -0.0185(12)
C19 0.0646(16) 0.0700(17) 0.0592(16) 0.0156(13) -0.0225(13) -0.0255(14)
C20 0.0573(15) 0.0828(18) 0.0363(11) -0.0001(11) -0.0065(10) -0.0301(13)
C21 0.0388(12) 0.0833(18) 0.0412(12) -0.0142(12) 0.0023(9) -0.0227(12)
C22 0.0378(12) 0.0568(15) 0.0812(18) -0.0222(13) -0.0074(12) -0.0028(11)
C23 0.076(2) 0.081(2) 0.132(4) -0.006(2) 0.013(2) -0.0045(19)
C24 0.091(3) 0.204(5) 0.089(3) 0.034(3) -0.043(2) -0.097(3)
C25 0.137(4) 0.127(3) 0.094(3) -0.037(3) 0.006(3) -0.084(3)
C26 0.077(2) 0.115(3) 0.077(2) -0.036(2) -0.0108(17) -0.038(2)

loop_
_atom_type_symbol
_atom_type_description
_atom_type_scat_dispersion_real
_atom_type_scat_dispersion_imag
_atom_type_scat_source
C C 0.0033 0.0016 'International Tables Vol C Tables 4.2.6.8 and 6.1.1.4'
H H 0.0000 0.0000 'International Tables Vol C Tables 4.2.6.8 and 6.1.1.4'
N N 0.0061 0.0033 'International Tables Vol C Tables 4.2.6.8 and 6.1.1.4'
O O 0.0106 0.0060 'International Tables Vol C Tables 4.2.6.8 and 6.1.1.4'
Si Si 0.0817 0.0704 'International Tables Vol C Tables 4.2.6.8 and 6.1.1.4'
K K 0.2009 0.2494 'International Tables Vol C Tables 4.2.6.8 and 6.1.1.4'
Tb Tb -0.1723 4.1537 'International Tables Vol C Tables 4.2.6.8 and 6.1.1.4'

loop_
_geom_angle_atom_site_label_1
_geom_angle_atom_site_label_2
_geom_angle_atom_site_label_3
_geom_angle
_geom_angle_site_symmetry_1
_geom_angle_site_symmetry_3
N3 Tb1 N3 36.59(7) . 2_665
N3 Tb1 N1 107.85(6) . .
N3 Tb1 N1 114.36(6) 2_665 .
N3 Tb1 N2 108.09(5) . .
N3 Tb1 N2 126.10(6) 2_665 .
N1 Tb1 N2 115.96(5) . .
N3 Tb1 O1 116.94(5) . .
N3 Tb1 O1 84.24(5) 2_665 .
N1 Tb1 O1 118.28(5) . .
N2 Tb1 O1 88.44(5) . .
O5 K1 O5 180.00(6) . 2_756
O5 K1 O3 91.35(6) . 2_756
O5 K1 O3 88.65(6) 2_756 2_756
O5 K1 O3 88.65(6) . .
O5 K1 O3 91.35(6) 2_756 .
O3 K1 O3 179.999(1) 2_756 .
O5 K1 O4 96.68(5) . 2_756
O5 K1 O4 83.32(5) 2_756 2_756
O3 K1 O4 60.68(5) 2_756 2_756
O3 K1 O4 119.32(5) . 2_756
O5 K1 O4 83.32(5) . .
O5 K1 O4 96.68(5) 2_756 .
O3 K1 O4 119.32(5) 2_756 .
O3 K1 O4 60.68(5) . .
O4 K1 O4 180.00(8) 2_756 .
O5 K1 O2 84.23(6) . .
O5 K1 O2 95.77(6) 2_756 .
O3 K1 O2 119.43(5) 2_756 .
O3 K1 O2 60.57(5) . .
O4 K1 O2 60.00(5) 2_756 .
O4 K1 O2 120.00(5) . .
O5 K1 O2 95.77(6) . 2_756
O5 K1 O2 84.23(6) 2_756 2_756
O3 K1 O2 60.57(5) 2_756 2_756
O3 K1 O2 119.43(5) . 2_756
O4 K1 O2 120.00(5) 2_756 2_756
O4 K1 O2 60.00(5) . 2_756
O2 K1 O2 180.00(4) . 2_756
N1 Si1 C2 109.61(9) . .
N1 Si1 C3 114.34(10) . .
C2 Si1 C3 106.72(12) . .
N1 Si1 C1 114.27(11) . .
C2 Si1 C1 105.31(12) . .
C3 Si1 C1 105.95(13) . .
N1 Si2 C5 114.56(10) . .
N1 Si2 C4 113.98(10) . .
C5 Si2 C4 105.45(11) . .
N1 Si2 C6 110.58(10) . .
C5 Si2 C6 105.03(13) . .
C4 Si2 C6 106.54(13) . .
N2 Si3 C9 114.39(10) . .
N2 Si3 C7 110.21(9) . .
C9 Si3 C7 104.73(13) . .
N2 Si3 C8 115.62(11) . .
C9 Si3 C8 105.39(14) . .
C7 Si3 C8 105.58(11) . .
N2 Si4 C12 112.93(10) . .
N2 Si4 C10 108.92(10) . .
C12 Si4 C10 107.37(12) . .
N2 Si4 C11 115.27(10) . .
C12 Si4 C11 105.00(12) . .
C10 Si4 C11 106.91(12) . .
C13 O1 C16 107.10(17) . .
C13 O1 Tb1 129.94(13) . .
C16 O1 Tb1 122.34(13) . .
C18 O2 C17 112.51(19) . .
C18 O2 K1 113.74(14) . .
C17 O2 K1 114.54(14) . .
C20 O3 C19 112.28(19) . .
C20 O3 K1 114.14(14) . .
C19 O3 K1 114.97(14) . .
C22 O4 C21 113.21(18) . .
C22 O4 K1 115.27(14) . .
C21 O4 K1 114.37(13) . .
C26 O5 C23 108.2(3) . .
C26 O5 K1 124.60(19) . .
C23 O5 K1 124.5(2) . .
Si1 N1 Si2 125.79(10) . .
Si3 N2 Si4 127.03(9) . .
Si3 N2 Tb1 117.78(8) . .
Si4 N2 Tb1 115.18(8) . .
N3 N3 Tb1 72.83(12) 2_665 .
N3 N3 Tb1 70.58(12) 2_665 2_665
Tb1 N3 Tb1 143.41(7) . 2_665
O1 C13 C14 107.9(2) . .
C15 C14 C13 104.4(2) . .
C14 C15 C16 103.6(2) . .
O1 C16 C15 103.7(2) . .
O2 C17 C22 108.3(2) . 2_756
O2 C18 C19 108.8(2) . .
O3 C19 C18 108.8(2) . .
O3 C20 C21 108.66(19) . .
O4 C21 C20 108.75(19) . .
O4 C22 C17 109.0(2) . 2_756
O5 C23 C24 106.2(3) . .
C25 C24 C23 103.2(3) . .
C26 C25 C24 102.9(3) . .
O5 C26 C25 104.3(3) . .

loop_
_geom_bond_atom_site_label_1
_geom_bond_atom_site_label_2
_geom_bond_distance
_geom_bond_site_symmetry_2
Tb1 N3 2.2056(15) .
Tb1 N3 2.2345(15) 2_665
Tb1 N1 2.3312(15) .
Tb1 N2 2.3602(15) .
Tb1 O1 2.4791(13) .
K1 O5 2.6939(19) .
K1 O5 2.6940(19) 2_756
K1 O3 2.7796(15) 2_756
K1 O3 2.7796(15) .
K1 O4 2.7893(14) 2_756
K1 O4 2.7893(14) .
K1 O2 2.8107(15) .
K1 O2 2.8107(15) 2_756
Si1 N1 1.6962(17) .
Si1 C2 1.874(2) .
Si1 C3 1.877(2) .
Si1 C1 1.891(2) .
Si2 N1 1.7013(17) .
Si2 C5 1.873(2) .
Si2 C4 1.874(2) .
Si2 C6 1.875(3) .
Si3 N2 1.6917(16) .
Si3 C9 1.876(3) .
Si3 C7 1.880(2) .
Si3 C8 1.888(2) .
Si4 N2 1.7063(17) .
Si4 C12 1.874(2) .
Si4 C10 1.875(2) .
Si4 C11 1.884(2) .
O1 C13 1.434(3) .
O1 C16 1.447(3) .
O2 C18 1.415(3) .
O2 C17 1.425(3) .
O3 C20 1.420(3) .
O3 C19 1.424(3) .
O4 C22 1.416(3) .
O4 C21 1.425(3) .
O5 C26 1.382(3) .
O5 C23 1.398(4) .
N3 N3 1.394(3) 2_665
N3 Tb1 2.2345(15) 2_665
C13 C14 1.496(3) .
C14 C15 1.494(4) .
C15 C16 1.499(4) .
C17 C22 1.485(4) 2_756
C18 C19 1.495(4) .
C20 C21 1.487(4) .
C22 C17 1.485(4) 2_756
C23 C24 1.497(6) .
C24 C25 1.460(6) .
C25 C26 1.452(5) .
